data_1503871
loop_
_publ_author_name
'Buchner, Kay M.'
'Clark, Timothy B.'
'Loy, Janice M. N.'
'Nguyen, Thong X.'
'Woerpel, K. A.'

_publ_section_title
;
 Alkylidenesilacyclopropanes derived from allenes: applications to the
 selective synthesis of triols and homoallylic alcohols.
;
_journal_issue 10
_journal_name_full 'Organic letters'
_journal_page_first 2173
_journal_page_last 2175
_journal_paper_doi 10.1021/ol900456v
_journal_volume 11
_journal_year 2009
_chemical_formula_sum 'C23 H40 O Si2'
_chemical_formula_weight 388.73
_chemical_name_systematic
; 
 ? 
;
_space_group_IT_number 14
_symmetry_cell_setting monoclinic
_symmetry_space_group_name_Hall '-P 2ybc'
_symmetry_space_group_name_H-M 'P 1 21/c 1'
_atom_sites_solution_hydrogens mixed
_atom_sites_solution_primary direct
_atom_sites_solution_secondary difmap
_audit_creation_method SHELXTL
_cell_angle_alpha 90.00
_cell_angle_beta 111.178(2)
_cell_angle_gamma 90.00
_cell_formula_units_Z 4
_cell_length_a 11.2644(12)
_cell_length_b 18.238(2)
_cell_length_c 12.7049(14)
_cell_measurement_reflns_used 938
_cell_measurement_temperature 158(2)
_cell_measurement_theta_max 27.92
_cell_measurement_theta_min 2.82
_cell_volume 2433.8(5)
_computing_cell_refinement 'Bruker SMART/SAINT'
_computing_data_collection 'Bruker SMART'
_computing_data_reduction 'Bruker SAINT'
_computing_molecular_graphics 'Bruker SHELXTL'
_computing_publication_material 'Bruker SHELXTL'
_computing_structure_refinement 'Bruker SHELXTL'
_computing_structure_solution 'Bruker SHELXTL'
_diffrn_ambient_temperature 158(2)
_diffrn_measured_fraction_theta_full 0.999
_diffrn_measured_fraction_theta_max 0.999
_diffrn_measurement_device_type 'CCD area detector'
_diffrn_measurement_method 'omega scans'
_diffrn_radiation_monochromator graphite
_diffrn_radiation_source 'sealed tube'
_diffrn_radiation_type MoK\a
_diffrn_radiation_wavelength 0.71073
_diffrn_reflns_av_R_equivalents 0.0321
_diffrn_reflns_av_sigmaI/netI 0.0262
_diffrn_reflns_limit_h_max 14
_diffrn_reflns_limit_h_min -14
_diffrn_reflns_limit_k_max 23
_diffrn_reflns_limit_k_min -23
_diffrn_reflns_limit_l_max 16
_diffrn_reflns_limit_l_min -16
_diffrn_reflns_number 24656
_diffrn_reflns_theta_full 27.10
_diffrn_reflns_theta_max 27.10
_diffrn_reflns_theta_min 1.94
_diffrn_standards_decay_% '< 1.0'
_diffrn_standards_interval_count 'initial 50 frames recollected'
_diffrn_standards_number '50 frames'
_exptl_absorpt_coefficient_mu 0.155
_exptl_absorpt_correction_T_max 0.9609
_exptl_absorpt_correction_T_min 0.9565
_exptl_absorpt_correction_type multi-scan
_exptl_absorpt_process_details 'Bruker SADABS'
_exptl_crystal_colour colorless
_exptl_crystal_density_diffrn 1.061
_exptl_crystal_density_meas ?
_exptl_crystal_density_method 'not measured'
_exptl_crystal_description irregular
_exptl_crystal_F_000 856
_exptl_crystal_size_max 0.29
_exptl_crystal_size_mid 0.27
_exptl_crystal_size_min 0.26
_refine_diff_density_max 0.618
_refine_diff_density_min -0.556
_refine_diff_density_rms 0.051
_refine_ls_extinction_method none
_refine_ls_goodness_of_fit_ref 1.070
_refine_ls_hydrogen_treatment mixed
_refine_ls_matrix_type full
_refine_ls_number_parameters 373
_refine_ls_number_reflns 5380
_refine_ls_number_restraints 0
_refine_ls_restrained_S_all 1.070
_refine_ls_R_factor_all 0.0563
_refine_ls_R_factor_gt 0.0417
_refine_ls_shift/su_max 0.001
_refine_ls_shift/su_mean 0.000
_refine_ls_structure_factor_coef Fsqd
_refine_ls_weighting_details 'calc w=1/[\s^2^(Fo^2^)+(0.0479P)^2^+1.5691P] where P=(Fo^2^+2Fc^2^)/3'
_refine_ls_weighting_scheme calc
_refine_ls_wR_factor_gt 0.1013
_refine_ls_wR_factor_ref 0.1124
_reflns_number_gt 4363
_reflns_number_total 5380
_reflns_threshold_expression >2sigma(I)
_cod_data_source_file ol900456v_si_002.cif
_cod_data_source_block kaw112
_cod_depositor_comments
;
The following automatic conversions were performed:

'_symmetry_cell_setting' value 'Monoclinic' changed to 'monoclinic'
according to /home/saulius/struct/CIF-dictionaries/cif_core.dic
dictionary named 'cif_core.dic' version 2.4.2 from 2011-04-26.

Automatic conversion script
Id: cif_fix_values 1715 2011-07-08 13:25:40Z adriana 

The following automatic conversions were performed:

'_exptl_crystal_density_meas' value 'n/a' was changed to '?' - the
value is perceived as not measured.

Automatic conversion script
Id: cif_fix_values 3008 2015-01-20 13:52:24Z robertas 

The following automatic conversions were performed:

'_atom_sites_solution_hydrogens' value 'difmap & geom' was changed to
'mixed'.

Automatic conversion script
Id: cif_fix_values 6452 2018-10-05 10:23:21Z andrius 
;
_cod_original_sg_symbol_H-M P2(1)/c
_cod_database_code 1503871

loop_
_symmetry_equiv_pos_as_xyz
'x, y, z'
'-x, y+1/2, -z+1/2'
'-x, -y, -z'
'x, -y-1/2, z-1/2'

loop_
_atom_site_label
_atom_site_type_symbol
_atom_site_fract_x
_atom_site_fract_y
_atom_site_fract_z
_atom_site_U_iso_or_equiv
_atom_site_adp_type
_atom_site_occupancy
_atom_site_symmetry_multiplicity
_atom_site_calc_flag
_atom_site_refinement_flags
_atom_site_disorder_assembly
_atom_site_disorder_group
Si1 Si 0.78293(4) 0.04595(2) 0.24161(4) 0.02026(12) Uani 1 1 d . A .
Si2 Si 1.18091(4) 0.15135(3) 0.22791(4) 0.02329(13) Uani 1 1 d . . .
O1 O 0.69866(10) 0.09790(6) 0.13351(9) 0.0219(2) Uani 1 1 d . . .
C1 C 0.76845(15) 0.15471(9) 0.09953(13) 0.0197(3) Uani 1 1 d . . .
C2 C 0.91303(15) 0.14192(8) 0.16383(13) 0.0192(3) Uani 1 1 d . . .
C3 C 0.93452(16) 0.09845(10) 0.27205(14) 0.0220(3) Uani 1 1 d . . .
C4 C 1.00914(15) 0.16819(9) 0.13524(13) 0.0201(3) Uani 1 1 d . . .
C5 C 0.98810(19) 0.21704(11) 0.03295(16) 0.0291(4) Uani 1 1 d . . .
C6 C 0.72379(18) 0.14703(11) -0.02950(14) 0.0271(4) Uani 1 1 d . . .
C7 C 0.72565(15) 0.22890(9) 0.13069(13) 0.0192(3) Uani 1 1 d . . .
C8 C 0.81128(16) 0.28354(9) 0.18727(13) 0.0217(3) Uani 1 1 d . . .
C9 C 0.76831(17) 0.35066(10) 0.21144(14) 0.0251(4) Uani 1 1 d . . .
C10 C 0.63925(18) 0.36397(10) 0.18034(15) 0.0266(4) Uani 1 1 d . . .
C11 C 0.55312(17) 0.30965(10) 0.12521(15) 0.0276(4) Uani 1 1 d . . .
C12 C 0.59551(17) 0.24269(10) 0.10034(15) 0.0254(4) Uani 1 1 d . . .
C13 C 1.2162(2) 0.18566(14) 0.37562(17) 0.0384(5) Uani 1 1 d . . .
C14 C 1.2248(2) 0.05230(12) 0.2322(2) 0.0407(5) Uani 1 1 d . . .
C15 C 1.2889(2) 0.20249(13) 0.1707(2) 0.0362(4) Uani 1 1 d . . .
C16 C 0.79042(18) -0.05047(10) 0.18748(17) 0.0309(4) Uani 1 1 d . . .
C17 C 0.6572(2) -0.08247(15) 0.1276(3) 0.0544(7) Uani 1 1 d . . .
C18 C 0.8607(3) -0.04560(14) 0.1047(3) 0.0542(7) Uani 1 1 d . . .
C19 C 0.8666(3) -0.10260(12) 0.2826(2) 0.0494(6) Uani 1 1 d . . .
C20 C 0.71845(17) 0.05485(10) 0.36026(15) 0.0279(4) Uani 1 1 d . . .
C21 C 0.6046(3) 0.00711(16) 0.3477(2) 0.0444(6) Uiso 0.83 1 d P A 1
H21A H 0.5726 0.0185 0.4080 0.067 Uiso 0.83 1 calc PR A 1
H21B H 0.6298 -0.0446 0.3527 0.067 Uiso 0.83 1 calc PR A 1
H21C H 0.5377 0.0164 0.2742 0.067 Uiso 0.83 1 calc PR A 1
C22 C 0.8268(2) 0.03501(14) 0.4755(2) 0.0380(5) Uiso 0.83 1 d P A 1
H22A H 0.7951 0.0416 0.5373 0.057 Uiso 0.83 1 calc PR A 1
H22B H 0.9001 0.0672 0.4874 0.057 Uiso 0.83 1 calc PR A 1
H22C H 0.8526 -0.0161 0.4735 0.057 Uiso 0.83 1 calc PR A 1
C21B C 0.5597(11) 0.0461(6) 0.2933(10) 0.032(2) Uiso 0.17 1 d P A 2
H21D H 0.5400 -0.0038 0.2637 0.049 Uiso 0.17 1 calc PR A 2
H21E H 0.5303 0.0813 0.2309 0.049 Uiso 0.17 1 calc PR A 2
H21F H 0.5167 0.0559 0.3466 0.049 Uiso 0.17 1 calc PR A 2
C22B C 0.7560(12) -0.0034(7) 0.4432(10) 0.037(3) Uiso 0.17 1 d P A 2
H22D H 0.7206 0.0060 0.5020 0.056 Uiso 0.17 1 calc PR A 2
H22E H 0.8491 -0.0054 0.4774 0.056 Uiso 0.17 1 calc PR A 2
H22F H 0.7237 -0.0503 0.4065 0.056 Uiso 0.17 1 calc PR A 2
C23 C 0.6887(3) 0.13517(13) 0.3718(2) 0.0469(6) Uani 1 1 d . A .
H3A H 1.010(2) 0.0698(12) 0.2941(17) 0.029(5) Uiso 1 1 d . . .
H3B H 0.946(2) 0.1329(13) 0.334(2) 0.040(6) Uiso 1 1 d . . .
H5A H 0.912(2) 0.2482(12) 0.0175(18) 0.035(6) Uiso 1 1 d . . .
H5B H 1.059(2) 0.2477(14) 0.043(2) 0.050(7) Uiso 1 1 d . . .
H5C H 0.980(2) 0.1884(15) -0.031(2) 0.054(7) Uiso 1 1 d . . .
H6A H 0.632(2) 0.1390(12) -0.0570(18) 0.034(6) Uiso 1 1 d . . .
H6B H 0.744(2) 0.1896(12) -0.0654(18) 0.033(5) Uiso 1 1 d . . .
H6C H 0.765(2) 0.1039(13) -0.0493(19) 0.040(6) Uiso 1 1 d . . .
H8A H 0.9004(18) 0.2751(10) 0.2095(15) 0.017(4) Uiso 1 1 d . . .
H9A H 0.830(2) 0.3884(12) 0.2531(18) 0.035(6) Uiso 1 1 d . . .
H10A H 0.609(2) 0.4101(12) 0.1957(17) 0.032(5) Uiso 1 1 d . . .
H11A H 0.466(2) 0.3179(11) 0.1046(17) 0.028(5) Uiso 1 1 d . . .
H12A H 0.538(2) 0.2064(12) 0.0638(18) 0.036(6) Uiso 1 1 d . . .
H13A H 1.191(3) 0.1523(15) 0.421(2) 0.060(8) Uiso 1 1 d . . .
H13B H 1.301(3) 0.1936(17) 0.406(3) 0.076(9) Uiso 1 1 d . . .
H13C H 1.179(3) 0.234(2) 0.374(3) 0.095(11) Uiso 1 1 d . . .
H14A H 1.188(3) 0.0220(16) 0.269(2) 0.068(9) Uiso 1 1 d . . .
H14B H 1.314(3) 0.0473(18) 0.271(3) 0.090(11) Uiso 1 1 d . . .
H14C H 1.215(3) 0.0357(17) 0.164(3) 0.078(10) Uiso 1 1 d . . .
H15A H 1.279(2) 0.2556(14) 0.1709(19) 0.042(6) Uiso 1 1 d . . .
H15B H 1.374(3) 0.1903(14) 0.221(2) 0.051(7) Uiso 1 1 d . . .
H15C H 1.278(3) 0.1876(15) 0.096(2) 0.060(8) Uiso 1 1 d . . .
H17A H 0.663(2) -0.1291(15) 0.097(2) 0.051(7) Uiso 1 1 d . . .
H17B H 0.614(3) -0.0500(17) 0.069(3) 0.069(9) Uiso 1 1 d . . .
H17C H 0.611(3) -0.0881(16) 0.181(3) 0.069(9) Uiso 1 1 d . . .
H18A H 0.861(3) -0.0957(16) 0.073(2) 0.065(8) Uiso 1 1 d . . .
H18B H 0.808(3) -0.0213(16) 0.042(2) 0.057(8) Uiso 1 1 d . . .
H18C H 0.953(3) -0.0232(19) 0.141(3) 0.090(11) Uiso 1 1 d . . .
H19A H 0.872(3) -0.1518(15) 0.248(2) 0.060(8) Uiso 1 1 d . . .
H19B H 0.955(3) -0.0850(15) 0.323(2) 0.059(8) Uiso 1 1 d . . .
H19C H 0.818(3) -0.1110(19) 0.335(3) 0.094(11) Uiso 1 1 d . . .
H23A H 0.760(3) 0.1663(14) 0.379(2) 0.052(7) Uiso 1 1 d . . .
H23B H 0.663(2) 0.1420(13) 0.437(2) 0.048(7) Uiso 1 1 d . . .
H23C H 0.611(4) 0.154(2) 0.294(4) 0.111(13) Uiso 1 1 d . . .

loop_
_atom_site_aniso_label
_atom_site_aniso_U_11
_atom_site_aniso_U_22
_atom_site_aniso_U_33
_atom_site_aniso_U_23
_atom_site_aniso_U_13
_atom_site_aniso_U_12
Si1 0.0204(2) 0.0176(2) 0.0238(2) 0.00003(17) 0.00928(18) -0.00169(17)
Si2 0.0197(2) 0.0233(2) 0.0286(2) 0.00435(18) 0.01084(19) 0.00122(18)
O1 0.0194(6) 0.0207(6) 0.0244(6) -0.0002(4) 0.0066(5) -0.0037(4)
C1 0.0200(8) 0.0196(8) 0.0196(7) -0.0005(6) 0.0074(6) -0.0024(6)
C2 0.0222(8) 0.0169(7) 0.0192(7) -0.0008(6) 0.0082(6) 0.0015(6)
C3 0.0198(8) 0.0252(8) 0.0210(8) 0.0036(7) 0.0074(6) -0.0002(7)
C4 0.0223(8) 0.0189(8) 0.0204(8) 0.0010(6) 0.0092(6) 0.0013(6)
C5 0.0272(10) 0.0353(10) 0.0265(9) 0.0099(8) 0.0116(7) 0.0003(8)
C6 0.0285(10) 0.0319(10) 0.0194(8) -0.0022(7) 0.0067(7) 0.0000(8)
C7 0.0215(8) 0.0197(8) 0.0171(7) 0.0029(6) 0.0078(6) 0.0016(6)
C8 0.0207(8) 0.0237(8) 0.0205(8) 0.0002(6) 0.0072(6) 0.0010(6)
C9 0.0286(9) 0.0233(9) 0.0235(8) -0.0029(7) 0.0095(7) -0.0019(7)
C10 0.0320(9) 0.0243(9) 0.0261(9) 0.0019(7) 0.0136(7) 0.0059(7)
C11 0.0220(9) 0.0316(10) 0.0297(9) 0.0038(7) 0.0100(7) 0.0056(7)
C12 0.0224(8) 0.0247(9) 0.0276(9) 0.0002(7) 0.0072(7) -0.0011(7)
C13 0.0330(11) 0.0497(13) 0.0277(10) 0.0004(9) 0.0049(8) -0.0097(10)
C14 0.0396(12) 0.0299(11) 0.0619(15) 0.0132(10) 0.0295(11) 0.0127(9)
C15 0.0271(10) 0.0381(12) 0.0464(12) 0.0100(9) 0.0169(9) -0.0015(9)
C16 0.0324(10) 0.0211(9) 0.0386(10) -0.0038(7) 0.0120(8) -0.0005(7)
C17 0.0422(13) 0.0376(13) 0.0725(18) -0.0277(13) 0.0075(13) -0.0060(11)
C18 0.083(2) 0.0332(12) 0.0628(17) -0.0109(12) 0.0467(16) 0.0058(13)
C19 0.0564(16) 0.0231(10) 0.0592(15) 0.0007(10) 0.0095(12) 0.0086(10)
C20 0.0282(9) 0.0283(9) 0.0327(9) 0.0036(7) 0.0175(8) 0.0000(7)
C23 0.0713(17) 0.0388(12) 0.0469(13) -0.0063(10) 0.0411(13) -0.0023(12)

loop_
_atom_type_symbol
_atom_type_description
_atom_type_scat_dispersion_real
_atom_type_scat_dispersion_imag
_atom_type_scat_source
C C 0.0033 0.0016 'International Tables Vol C Tables 4.2.6.8 and 6.1.1.4'
H H 0.0000 0.0000 'International Tables Vol C Tables 4.2.6.8 and 6.1.1.4'
O O 0.0106 0.0060 'International Tables Vol C Tables 4.2.6.8 and 6.1.1.4'
Si Si 0.0817 0.0704 'International Tables Vol C Tables 4.2.6.8 and 6.1.1.4'

loop_
_geom_angle_atom_site_label_1
_geom_angle_atom_site_label_2
_geom_angle_atom_site_label_3
_geom_angle
O1 Si1 C3 94.90(7)
O1 Si1 C16 108.43(8)
C3 Si1 C16 113.04(8)
O1 Si1 C20 109.87(7)
C3 Si1 C20 111.94(8)
C16 Si1 C20 116.44(8)
C14 Si2 C15 106.88(10)
C14 Si2 C13 109.52(12)
C15 Si2 C13 106.75(11)
C14 Si2 C4 112.07(10)
C15 Si2 C4 109.81(9)
C13 Si2 C4 111.56(9)
C1 O1 Si1 116.33(9)
O1 C1 C7 107.27(12)
O1 C1 C6 104.33(13)
C7 C1 C6 110.04(14)
O1 C1 C2 108.23(12)
C7 C1 C2 111.34(13)
C6 C1 C2 115.10(14)
C4 C2 C3 123.02(15)
C4 C2 C1 126.61(14)
C3 C2 C1 110.25(13)
C2 C3 Si1 104.07(11)
C2 C4 C5 123.07(15)
C2 C4 Si2 120.99(12)
C5 C4 Si2 115.80(12)
C8 C7 C12 118.40(15)
C8 C7 C1 122.70(14)
C12 C7 C1 118.90(15)
C9 C8 C7 120.82(16)
C10 C9 C8 120.34(16)
C9 C10 C11 119.36(17)
C10 C11 C12 120.53(17)
C11 C12 C7 120.55(16)
C18 C16 C17 109.8(2)
C18 C16 C19 107.3(2)
C17 C16 C19 108.9(2)
C18 C16 Si1 107.25(14)
C17 C16 Si1 111.62(15)
C19 C16 Si1 111.94(14)
C22B C20 C21 70.6(5)
C22B C20 C23 130.8(5)
C21 C20 C23 110.94(19)
C22B C20 C22 39.6(5)
C21 C20 C22 108.04(18)
C23 C20 C22 104.83(18)
C22B C20 C21B 106.0(6)
C21 C20 C21B 35.7(4)
C23 C20 C21B 84.8(4)
C22 C20 C21B 140.5(4)
C22B C20 Si1 114.8(5)
C21 C20 Si1 114.81(15)
C23 C20 Si1 108.59(13)
C22 C20 Si1 109.16(14)
C21B C20 Si1 103.4(4)

loop_
_geom_bond_atom_site_label_1
_geom_bond_atom_site_label_2
_geom_bond_distance
Si1 O1 1.6561(12)
Si1 C3 1.8722(17)
Si1 C16 1.9011(18)
Si1 C20 1.9019(18)
Si2 C14 1.869(2)
Si2 C15 1.875(2)
Si2 C13 1.879(2)
Si2 C4 1.8916(17)
O1 C1 1.4571(19)
C1 C7 1.536(2)
C1 C6 1.538(2)
C1 C2 1.553(2)
C2 C4 1.348(2)
C2 C3 1.529(2)
C4 C5 1.522(2)
C7 C8 1.393(2)
C7 C12 1.397(2)
C8 C9 1.391(2)
C9 C10 1.383(3)
C10 C11 1.386(3)
C11 C12 1.389(3)
C16 C18 1.530(3)
C16 C17 1.532(3)
C16 C19 1.533(3)
C20 C22B 1.448(12)
C20 C21 1.510(3)
C20 C23 1.522(3)
C20 C22 1.572(3)
C20 C21B 1.687(11)

loop_
_geom_torsion_atom_site_label_1
_geom_torsion_atom_site_label_2
_geom_torsion_atom_site_label_3
_geom_torsion_atom_site_label_4
_geom_torsion
C3 Si1 O1 C1 4.82(12)
C16 Si1 O1 C1 -111.46(11)
C20 Si1 O1 C1 120.27(11)
Si1 O1 C1 C7 -110.37(12)
Si1 O1 C1 C6 132.89(12)
Si1 O1 C1 C2 9.87(15)
O1 C1 C2 C4 160.27(15)
C7 C1 C2 C4 -82.07(19)
C6 C1 C2 C4 44.0(2)
O1 C1 C2 C3 -23.62(17)
C7 C1 C2 C3 94.05(15)
C6 C1 C2 C3 -139.85(15)
C4 C2 C3 Si1 -158.14(14)
C1 C2 C3 Si1 25.58(15)
O1 Si1 C3 C2 -17.76(11)
C16 Si1 C3 C2 94.66(12)
C20 Si1 C3 C2 -131.48(11)
C3 C2 C4 C5 -174.51(16)
C1 C2 C4 C5 1.1(3)
C3 C2 C4 Si2 1.0(2)
C1 C2 C4 Si2 176.69(12)
C14 Si2 C4 C2 66.63(16)
C15 Si2 C4 C2 -174.74(14)
C13 Si2 C4 C2 -56.59(16)
C14 Si2 C4 C5 -117.51(15)
C15 Si2 C4 C5 1.12(16)
C13 Si2 C4 C5 119.27(15)
O1 C1 C7 C8 132.48(15)
C6 C1 C7 C8 -114.61(17)
C2 C1 C7 C8 14.2(2)
O1 C1 C7 C12 -48.10(18)
C6 C1 C7 C12 64.81(19)
C2 C1 C7 C12 -166.34(14)
C12 C7 C8 C9 -1.0(2)
C1 C7 C8 C9 178.42(15)
C7 C8 C9 C10 0.6(3)
C8 C9 C10 C11 0.2(3)
C9 C10 C11 C12 -0.6(3)
C10 C11 C12 C7 0.1(3)
C8 C7 C12 C11 0.7(2)
C1 C7 C12 C11 -178.80(15)
O1 Si1 C16 C18 62.87(18)
C3 Si1 C16 C18 -41.00(19)
C20 Si1 C16 C18 -172.67(17)
O1 Si1 C16 C17 -57.38(19)
C3 Si1 C16 C17 -161.24(18)
C20 Si1 C16 C17 67.1(2)
O1 Si1 C16 C19 -179.75(16)
C3 Si1 C16 C19 76.39(18)
C20 Si1 C16 C19 -55.28(19)
O1 Si1 C20 C22B 161.6(6)
C3 Si1 C20 C22B -94.3(6)
C16 Si1 C20 C22B 37.9(6)
O1 Si1 C20 C21 82.53(17)
C3 Si1 C20 C21 -173.37(16)
C16 Si1 C20 C21 -41.19(19)
O1 Si1 C20 C23 -42.28(17)
C3 Si1 C20 C23 61.82(17)
C16 Si1 C20 C23 -166.00(15)
O1 Si1 C20 C22 -156.02(13)
C3 Si1 C20 C22 -51.93(16)
C16 Si1 C20 C22 80.26(16)
O1 Si1 C20 C21B 46.6(4)
C3 Si1 C20 C21B 150.7(4)
C16 Si1 C20 C21B -77.1(4)
